data_7157726
loop_
_publ_author_name
'Chen, Suo'
'Ruan, Yao'
'Lu, Ji-Liang'
'Hunter, Luke'
'Hu, Xiang-Guo'

_publ_section_title
;
 Diastereoselective synthesis and conformational analysis of
 4,5-difluoropipecolic acids.
;
_journal_issue 40
_journal_name_full 'Organic &amp; biomolecular chemistry'
_journal_page_first 8192
_journal_page_last 8198
_journal_paper_doi 10.1039/d0ob01811b
_journal_volume 18
_journal_year 2020
_chemical_absolute_configuration s
_chemical_formula_moiety C17H23F2NO3
_chemical_formula_sum 'C17 H23 F2 N O3'
_chemical_formula_weight 327.36
_space_group_crystal_system monoclinic
_space_group_IT_number 4
_space_group_name_Hall 'P 2yb'
_space_group_name_H-M_alt 'P 1 21 1'
_atom_sites_solution_hydrogens geom
_audit_creation_method SHELXL-2014/7
_audit_update_record
;
2020-08-20 deposited with the CCDC.	2020-09-28 downloaded from the CCDC.
;
_cell_angle_alpha 90
_cell_angle_beta 98.790(4)
_cell_angle_gamma 90
_cell_formula_units_Z 2
_cell_length_a 9.0751(5)
_cell_length_b 6.1933(3)
_cell_length_c 15.1581(7)
_cell_measurement_reflns_used 4471
_cell_measurement_temperature 293(2)
_cell_measurement_theta_max 26.5570
_cell_measurement_theta_min 3.9720
_cell_volume 841.95(7)
_computing_cell_refinement 'Bruker SAINT'
_computing_data_collection 'Bruker APEX2'
_computing_data_reduction 'Bruker SAINT'
_computing_molecular_graphics 'Bruker SHELXTL'
_computing_publication_material 'Bruker SHELXTL'
_computing_structure_refinement 'SHELXL-2014/7 (Sheldrick, 2014)'
_computing_structure_solution 'SHELXS-97 (Sheldrick, 2008)'
_diffrn_ambient_temperature 293(2)
_diffrn_measured_fraction_theta_full 0.996
_diffrn_measured_fraction_theta_max 0.996
_diffrn_measurement_device_type 'Bruker APEX-II CCD'
_diffrn_measurement_method '\f and \w scans'
_diffrn_radiation_type MoK\a
_diffrn_radiation_wavelength 0.71073
_diffrn_reflns_av_R_equivalents 0.0304
_diffrn_reflns_av_unetI/netI 0.0321
_diffrn_reflns_Laue_measured_fraction_full 0.996
_diffrn_reflns_Laue_measured_fraction_max 0.996
_diffrn_reflns_limit_h_max 10
_diffrn_reflns_limit_h_min -10
_diffrn_reflns_limit_k_max 7
_diffrn_reflns_limit_k_min -7
_diffrn_reflns_limit_l_max 18
_diffrn_reflns_limit_l_min -18
_diffrn_reflns_number 8892
_diffrn_reflns_point_group_measured_fraction_full 0.968
_diffrn_reflns_point_group_measured_fraction_max 0.966
_diffrn_reflns_theta_full 25.242
_diffrn_reflns_theta_max 25.496
_diffrn_reflns_theta_min 3.266
_exptl_absorpt_coefficient_mu 0.102
_exptl_absorpt_correction_type multi-scan
_exptl_absorpt_process_details sadabs
_exptl_crystal_colour colourless
_exptl_crystal_density_diffrn 1.291
_exptl_crystal_description block
_exptl_crystal_F_000 348
_exptl_crystal_size_max 0.140
_exptl_crystal_size_mid 0.120
_exptl_crystal_size_min 0.080
_exptl_transmission_factor_max 1.0000
_exptl_transmission_factor_min 0.7516
_refine_diff_density_max 0.138
_refine_diff_density_min -0.196
_refine_diff_density_rms 0.044
_refine_ls_abs_structure_details
; 
 Flack x determined using 1051 quotients [(I+)-(I-)]/[(I+)+(I-)] 
 (Parsons, Flack and Wagner, Acta Cryst. B69 (2013) 249-259). 
;
_refine_ls_abs_structure_Flack 0.3(4)
_refine_ls_extinction_method none
_refine_ls_goodness_of_fit_ref 1.099
_refine_ls_hydrogen_treatment constr
_refine_ls_matrix_type full
_refine_ls_number_parameters 212
_refine_ls_number_reflns 3025
_refine_ls_number_restraints 1
_refine_ls_restrained_S_all 1.098
_refine_ls_R_factor_all 0.0435
_refine_ls_R_factor_gt 0.0392
_refine_ls_shift/su_max 0.000
_refine_ls_shift/su_mean 0.000
_refine_ls_structure_factor_coef Fsqd
_refine_ls_weighting_details 'w=1/[\s^2^(Fo^2^)+(0.0490P)^2^+0.0236P] where P=(Fo^2^+2Fc^2^)/3'
_refine_ls_weighting_scheme calc
_refine_ls_wR_factor_gt 0.0916
_refine_ls_wR_factor_ref 0.0950
_reflns_Friedel_coverage 0.766
_reflns_Friedel_fraction_full 0.933
_reflns_Friedel_fraction_max 0.930
_reflns_number_gt 2760
_reflns_number_total 3025
_reflns_threshold_expression 'I > 2\s(I)'
_cod_data_source_file d0ob01811b2.cif
_cod_data_source_block A
_cod_depositor_comments 'Adding full bibliography for 7157725--7157727.cif.'
_cod_original_sg_symbol_H-M 'P 21'
_cod_database_code 7157726
_shelx_shelxl_version_number 2014/7
_shelx_space_group_comment
; 
The symmetry employed for this shelxl refinement is uniquely defined 
by the following loop, which should always be used as a source of 
symmetry information in preference to the above space-group names. 
They are only intended as comments. 
;
_shelx_estimated_absorpt_t_min 0.986
_shelx_estimated_absorpt_t_max 0.992

loop_
_space_group_symop_operation_xyz
'x, y, z'
'-x, y+1/2, -z'

loop_
_atom_site_label
_atom_site_type_symbol
_atom_site_fract_x
_atom_site_fract_y
_atom_site_fract_z
_atom_site_U_iso_or_equiv
_atom_site_adp_type
_atom_site_occupancy
_atom_site_site_symmetry_order
_atom_site_calc_flag
_atom_site_refinement_flags_posn
_atom_site_refinement_flags_adp
_atom_site_refinement_flags_occupancy
_atom_site_disorder_assembly
_atom_site_disorder_group
C1 C 0.8981(4) 0.3354(6) 0.4724(2) 0.0663(9) Uani 1 1 d . . . . .
H1A H 0.9739 0.3623 0.5227 0.099 Uiso 1 1 calc R U . . .
H1B H 0.8596 0.4703 0.4476 0.099 Uiso 1 1 calc R U . . .
H1C H 0.9402 0.2558 0.4279 0.099 Uiso 1 1 calc R U . . .
C2 C 0.6962(3) 0.3159(5) 0.55569(17) 0.0437(7) Uani 1 1 d . . . . .
C3 C 0.5738(3) 0.2018(5) 0.57365(17) 0.0476(7) Uani 1 1 d . . . . .
H3 H 0.5537 0.0653 0.5491 0.057 Uiso 1 1 calc R U . . .
C4 C 0.4813(3) 0.2905(4) 0.62812(17) 0.0426(7) Uani 1 1 d . . . . .
H4 H 0.3992 0.2121 0.6401 0.051 Uiso 1 1 calc R U . . .
C5 C 0.5079(3) 0.4944(4) 0.66560(14) 0.0355(6) Uani 1 1 d . . . . .
C6 C 0.6303(3) 0.6034(4) 0.64664(16) 0.0417(6) Uani 1 1 d . . . . .
H6 H 0.6506 0.7399 0.6711 0.050 Uiso 1 1 calc R U . . .
C7 C 0.7255(3) 0.5173(5) 0.59205(17) 0.0465(7) Uani 1 1 d . . . . .
H7 H 0.8080 0.5952 0.5803 0.056 Uiso 1 1 calc R U . . .
C8 C 0.3975(3) 0.5922(4) 0.72134(16) 0.0377(6) Uani 1 1 d . . . . .
H8 H 0.3116 0.6450 0.6799 0.045 Uiso 1 1 calc R U . . .
C9 C 0.4589(3) 0.7825(4) 0.78056(19) 0.0423(6) Uani 1 1 d . . . . .
H9A H 0.5021 0.8881 0.7447 0.051 Uiso 1 1 calc R U . . .
H9B H 0.3779 0.8516 0.8048 0.051 Uiso 1 1 calc R U . . .
C10 C 0.5759(3) 0.7086(4) 0.85611(17) 0.0412(6) Uani 1 1 d . . . . .
H10 H 0.6601 0.6463 0.8314 0.049 Uiso 1 1 calc R U . . .
C11 C 0.5126(3) 0.5417(4) 0.91105(16) 0.0398(6) Uani 1 1 d . . . . .
H11 H 0.4338 0.6053 0.9403 0.048 Uiso 1 1 calc R U . . .
C12 C 0.4512(3) 0.3528(4) 0.85304(15) 0.0355(6) Uani 1 1 d . . . . .
H12A H 0.5320 0.2795 0.8302 0.043 Uiso 1 1 calc R U . . .
H12B H 0.4043 0.2504 0.8884 0.043 Uiso 1 1 calc R U . . .
C13 C 0.1987(3) 0.3621(4) 0.76126(16) 0.0375(6) Uani 1 1 d . . . . .
C14 C 0.0180(3) 0.1328(5) 0.82152(17) 0.0445(7) Uani 1 1 d . . . . .
C15 C -0.0839(4) 0.3182(7) 0.8344(3) 0.0831(12) Uani 1 1 d . . . . .
H15A H -0.0384 0.4062 0.8833 0.125 Uiso 1 1 calc R U . . .
H15B H -0.1771 0.2631 0.8473 0.125 Uiso 1 1 calc R U . . .
H15C H -0.1010 0.4035 0.7810 0.125 Uiso 1 1 calc R U . . .
C16 C 0.0389(4) -0.0130(7) 0.9019(2) 0.0772(12) Uani 1 1 d . . . . .
H16A H 0.0802 0.0682 0.9538 0.116 Uiso 1 1 calc R U . . .
H16B H 0.1056 -0.1284 0.8927 0.116 Uiso 1 1 calc R U . . .
H16C H -0.0557 -0.0720 0.9105 0.116 Uiso 1 1 calc R U . . .
C17 C -0.0350(5) 0.0072(7) 0.7376(2) 0.0823(12) Uani 1 1 d . . . . .
H17A H -0.1278 -0.0625 0.7429 0.124 Uiso 1 1 calc R U . . .
H17B H 0.0380 -0.0998 0.7290 0.124 Uiso 1 1 calc R U . . .
H17C H -0.0491 0.1037 0.6875 0.124 Uiso 1 1 calc R U . . .
F1 F 0.6258(2) 0.8869(3) 0.90981(11) 0.0617(5) Uani 1 1 d . . . . .
F2 F 0.62720(18) 0.4618(3) 0.97517(10) 0.0567(5) Uani 1 1 d . . . . .
N1 N 0.3426(2) 0.4294(3) 0.77897(13) 0.0373(5) Uani 1 1 d . . . . .
O1 O 0.7813(3) 0.2141(4) 0.50024(14) 0.0628(6) Uani 1 1 d . . . . .
O2 O 0.16971(19) 0.2124(3) 0.82006(12) 0.0480(5) Uani 1 1 d . . . . .
O3 O 0.1101(2) 0.4297(4) 0.69916(12) 0.0598(6) Uani 1 1 d . . . . .

loop_
_atom_site_aniso_label
_atom_site_aniso_U_11
_atom_site_aniso_U_22
_atom_site_aniso_U_33
_atom_site_aniso_U_23
_atom_site_aniso_U_13
_atom_site_aniso_U_12
C1 0.060(2) 0.083(2) 0.0612(19) -0.0095(19) 0.0240(16) 0.0052(18)
C2 0.0492(17) 0.0476(16) 0.0339(13) -0.0031(12) 0.0050(11) 0.0008(13)
C3 0.066(2) 0.0345(14) 0.0403(14) -0.0029(12) 0.0020(13) -0.0054(14)
C4 0.0463(17) 0.0410(14) 0.0392(14) 0.0027(12) 0.0020(12) -0.0146(13)
C5 0.0371(14) 0.0381(13) 0.0296(12) 0.0052(11) -0.0001(10) -0.0042(11)
C6 0.0449(16) 0.0399(14) 0.0405(13) -0.0074(12) 0.0071(11) -0.0098(12)
C7 0.0441(16) 0.0536(17) 0.0431(14) -0.0064(14) 0.0105(12) -0.0108(14)
C8 0.0328(14) 0.0390(14) 0.0404(13) 0.0112(12) 0.0031(10) -0.0014(11)
C9 0.0456(17) 0.0334(13) 0.0515(15) 0.0049(12) 0.0183(12) 0.0040(12)
C10 0.0442(16) 0.0348(13) 0.0463(14) -0.0103(13) 0.0119(12) -0.0046(12)
C11 0.0349(14) 0.0473(15) 0.0362(13) 0.0005(12) 0.0024(11) 0.0013(12)
C12 0.0320(14) 0.0350(14) 0.0385(12) 0.0063(12) 0.0020(10) -0.0024(11)
C13 0.0322(14) 0.0425(14) 0.0378(13) 0.0039(12) 0.0054(11) -0.0028(12)
C14 0.0281(14) 0.0590(17) 0.0467(14) 0.0071(13) 0.0064(11) -0.0074(13)
C15 0.066(3) 0.095(3) 0.097(3) 0.014(2) 0.039(2) 0.017(2)
C16 0.051(2) 0.105(3) 0.075(2) 0.041(2) 0.0064(16) -0.023(2)
C17 0.083(3) 0.088(3) 0.072(2) -0.007(2) -0.0012(19) -0.038(2)
F1 0.0757(13) 0.0486(10) 0.0623(10) -0.0213(8) 0.0151(9) -0.0174(9)
F2 0.0498(10) 0.0695(12) 0.0454(8) 0.0065(8) -0.0101(7) -0.0106(9)
N1 0.0290(11) 0.0444(13) 0.0378(11) 0.0108(10) 0.0023(8) -0.0046(9)
O1 0.0700(15) 0.0649(14) 0.0574(12) -0.0185(11) 0.0219(11) 0.0002(12)
O2 0.0301(10) 0.0616(12) 0.0506(10) 0.0193(10) 0.0007(8) -0.0113(9)
O3 0.0373(11) 0.0829(16) 0.0546(11) 0.0265(12) -0.0077(9) -0.0069(10)

loop_
_atom_type_symbol
_atom_type_description
_atom_type_scat_dispersion_real
_atom_type_scat_dispersion_imag
_atom_type_scat_source
C C 0.0033 0.0016 'International Tables Vol C Tables 4.2.6.8 and 6.1.1.4'
H H 0.0000 0.0000 'International Tables Vol C Tables 4.2.6.8 and 6.1.1.4'
N N 0.0061 0.0033 'International Tables Vol C Tables 4.2.6.8 and 6.1.1.4'
O O 0.0106 0.0060 'International Tables Vol C Tables 4.2.6.8 and 6.1.1.4'
F F 0.0171 0.0103 'International Tables Vol C Tables 4.2.6.8 and 6.1.1.4'

loop_
_geom_angle_atom_site_label_1
_geom_angle_atom_site_label_2
_geom_angle_atom_site_label_3
_geom_angle
_geom_angle_site_symmetry_1
_geom_angle_site_symmetry_3
_geom_angle_publ_flag
O1 C1 H1A 109.5 . . ?
O1 C1 H1B 109.5 . . ?
H1A C1 H1B 109.5 . . ?
O1 C1 H1C 109.5 . . ?
H1A C1 H1C 109.5 . . ?
H1B C1 H1C 109.5 . . ?
C7 C2 O1 124.7(3) . . ?
C7 C2 C3 119.9(3) . . ?
O1 C2 C3 115.4(3) . . ?
C4 C3 C2 119.8(3) . . ?
C4 C3 H3 120.1 . . ?
C2 C3 H3 120.1 . . ?
C3 C4 C5 121.6(3) . . ?
C3 C4 H4 119.2 . . ?
C5 C4 H4 119.2 . . ?
C6 C5 C4 117.3(2) . . ?
C6 C5 C8 122.8(2) . . ?
C4 C5 C8 119.8(2) . . ?
C5 C6 C7 122.3(2) . . ?
C5 C6 H6 118.9 . . ?
C7 C6 H6 118.9 . . ?
C2 C7 C6 119.2(3) . . ?
C2 C7 H7 120.4 . . ?
C6 C7 H7 120.4 . . ?
N1 C8 C5 111.5(2) . . ?
N1 C8 C9 107.76(19) . . ?
C5 C8 C9 114.7(2) . . ?
N1 C8 H8 107.5 . . ?
C5 C8 H8 107.5 . . ?
C9 C8 H8 107.5 . . ?
C10 C9 C8 111.2(2) . . ?
C10 C9 H9A 109.4 . . ?
C8 C9 H9A 109.4 . . ?
C10 C9 H9B 109.4 . . ?
C8 C9 H9B 109.4 . . ?
H9A C9 H9B 108.0 . . ?
F1 C10 C11 109.74(19) . . ?
F1 C10 C9 109.2(2) . . ?
C11 C10 C9 110.3(2) . . ?
F1 C10 H10 109.2 . . ?
C11 C10 H10 109.2 . . ?
C9 C10 H10 109.2 . . ?
F2 C11 C10 108.9(2) . . ?
F2 C11 C12 107.3(2) . . ?
C10 C11 C12 110.39(19) . . ?
F2 C11 H11 110.1 . . ?
C10 C11 H11 110.1 . . ?
C12 C11 H11 110.1 . . ?
N1 C12 C11 109.92(19) . . ?
N1 C12 H12A 109.7 . . ?
C11 C12 H12A 109.7 . . ?
N1 C12 H12B 109.7 . . ?
C11 C12 H12B 109.7 . . ?
H12A C12 H12B 108.2 . . ?
O3 C13 O2 125.5(2) . . ?
O3 C13 N1 123.4(2) . . ?
O2 C13 N1 111.2(2) . . ?
O2 C14 C15 110.0(3) . . ?
O2 C14 C16 102.2(2) . . ?
C15 C14 C16 110.9(3) . . ?
O2 C14 C17 109.9(3) . . ?
C15 C14 C17 112.4(3) . . ?
C16 C14 C17 111.0(3) . . ?
C14 C15 H15A 109.5 . . ?
C14 C15 H15B 109.5 . . ?
H15A C15 H15B 109.5 . . ?
C14 C15 H15C 109.5 . . ?
H15A C15 H15C 109.5 . . ?
H15B C15 H15C 109.5 . . ?
C14 C16 H16A 109.5 . . ?
C14 C16 H16B 109.5 . . ?
H16A C16 H16B 109.5 . . ?
C14 C16 H16C 109.5 . . ?
H16A C16 H16C 109.5 . . ?
H16B C16 H16C 109.5 . . ?
C14 C17 H17A 109.5 . . ?
C14 C17 H17B 109.5 . . ?
H17A C17 H17B 109.5 . . ?
C14 C17 H17C 109.5 . . ?
H17A C17 H17C 109.5 . . ?
H17B C17 H17C 109.5 . . ?
C13 N1 C12 124.73(19) . . ?
C13 N1 C8 119.8(2) . . ?
C12 N1 C8 115.52(19) . . ?
C2 O1 C1 117.0(2) . . ?
C13 O2 C14 121.5(2) . . ?

loop_
_geom_bond_atom_site_label_1
_geom_bond_atom_site_label_2
_geom_bond_distance
_geom_bond_site_symmetry_2
_geom_bond_publ_flag
C1 O1 1.416(4) . ?
C1 H1A 0.9600 . ?
C1 H1B 0.9600 . ?
C1 H1C 0.9600 . ?
C2 C7 1.373(4) . ?
C2 O1 1.378(3) . ?
C2 C3 1.379(4) . ?
C3 C4 1.378(4) . ?
C3 H3 0.9300 . ?
C4 C5 1.391(4) . ?
C4 H4 0.9300 . ?
C5 C6 1.367(3) . ?
C5 C8 1.530(4) . ?
C6 C7 1.391(4) . ?
C6 H6 0.9300 . ?
C7 H7 0.9300 . ?
C8 N1 1.470(3) . ?
C8 C9 1.534(3) . ?
C8 H8 0.9800 . ?
C9 C10 1.509(4) . ?
C9 H9A 0.9700 . ?
C9 H9B 0.9700 . ?
C10 F1 1.406(3) . ?
C10 C11 1.496(4) . ?
C10 H10 0.9800 . ?
C11 F2 1.401(3) . ?
C11 C12 1.518(3) . ?
C11 H11 0.9800 . ?
C12 N1 1.456(3) . ?
C12 H12A 0.9700 . ?
C12 H12B 0.9700 . ?
C13 O3 1.215(3) . ?
C13 O2 1.340(3) . ?
C13 N1 1.358(3) . ?
C14 O2 1.466(3) . ?
C14 C15 1.505(5) . ?
C14 C16 1.505(4) . ?
C14 C17 1.506(4) . ?
C15 H15A 0.9600 . ?
C15 H15B 0.9600 . ?
C15 H15C 0.9600 . ?
C16 H16A 0.9600 . ?
C16 H16B 0.9600 . ?
C16 H16C 0.9600 . ?
C17 H17A 0.9600 . ?
C17 H17B 0.9600 . ?
C17 H17C 0.9600 . ?

loop_
_geom_torsion_atom_site_label_1
_geom_torsion_atom_site_label_2
_geom_torsion_atom_site_label_3
_geom_torsion_atom_site_label_4
_geom_torsion
_geom_torsion_site_symmetry_1
_geom_torsion_site_symmetry_2
_geom_torsion_site_symmetry_3
_geom_torsion_site_symmetry_4
_geom_torsion_publ_flag
C7 C2 C3 C4 0.0(4) . . . . ?
O1 C2 C3 C4 -179.7(2) . . . . ?
C2 C3 C4 C5 0.3(4) . . . . ?
C3 C4 C5 C6 -0.4(3) . . . . ?
C3 C4 C5 C8 176.5(2) . . . . ?
C4 C5 C6 C7 0.2(4) . . . . ?
C8 C5 C6 C7 -176.6(2) . . . . ?
O1 C2 C7 C6 179.5(3) . . . . ?
C3 C2 C7 C6 -0.1(4) . . . . ?
C5 C6 C7 C2 0.0(4) . . . . ?
C6 C5 C8 N1 -143.0(2) . . . . ?
C4 C5 C8 N1 40.2(3) . . . . ?
C6 C5 C8 C9 -20.2(3) . . . . ?
C4 C5 C8 C9 163.1(2) . . . . ?
N1 C8 C9 C10 55.2(3) . . . . ?
C5 C8 C9 C10 -69.6(3) . . . . ?
C8 C9 C10 F1 -178.4(2) . . . . ?
C8 C9 C10 C11 -57.8(3) . . . . ?
F1 C10 C11 F2 -65.2(3) . . . . ?
C9 C10 C11 F2 174.4(2) . . . . ?
F1 C10 C11 C12 177.2(2) . . . . ?
C9 C10 C11 C12 56.9(3) . . . . ?
F2 C11 C12 N1 -173.82(19) . . . . ?
C10 C11 C12 N1 -55.3(3) . . . . ?
O3 C13 N1 C12 179.6(3) . . . . ?
O2 C13 N1 C12 -1.1(3) . . . . ?
O3 C13 N1 C8 0.0(4) . . . . ?
O2 C13 N1 C8 179.3(2) . . . . ?
C11 C12 N1 C13 -122.4(3) . . . . ?
C11 C12 N1 C8 57.2(3) . . . . ?
C5 C8 N1 C13 -110.1(3) . . . . ?
C9 C8 N1 C13 123.2(2) . . . . ?
C5 C8 N1 C12 70.2(3) . . . . ?
C9 C8 N1 C12 -56.5(3) . . . . ?
C7 C2 O1 C1 -6.4(4) . . . . ?
C3 C2 O1 C1 173.2(3) . . . . ?
O3 C13 O2 C14 -8.0(4) . . . . ?
N1 C13 O2 C14 172.8(2) . . . . ?
C15 C14 O2 C13 -57.2(3) . . . . ?
C16 C14 O2 C13 -175.1(3) . . . . ?
C17 C14 O2 C13 67.1(3) . . . . ?
